data_4336869
loop_
_publ_author_name
'Champika V. Hettiarachchi'
'Manal A. Rawashdeh-Omary'
'Daniel Korir'
'Jehan Kohistani'
'Muhammed Yousufuddin'
'H. V. Rasika Dias'

_publ_contact_author_address
;Department of Chemistry and Biochemistry
The University of Texas at Arlington
700 Planetarium Place, Room 130 CPB
Arlington, Texas 76019-0065, USA
;
_publ_contact_author_email dias@uta.edu
_publ_contact_author_fax 817-272-3808
_publ_contact_author_name 'Rasika Dias'
_publ_contact_author_phone 817-272-3813
_publ_section_title
;
 Trinuclear Copper(I) and Silver(I) Adducts of
 4-Chloro-3,5-bis(trifluoromethyl)pyrazolate and
 4-Bromo-3,5-bis(trifluoromethyl)pyrazolate
;
_journal_name_full 'Inorganic Chemistry'
_journal_page_first 13576
_journal_page_last 13583
_journal_paper_doi 10.1021/ic402080y
_journal_volume 52
_journal_year 2013
_chemical_formula_sum 'C15 Ag3 Br3 F18 N6'
_chemical_formula_weight 1169.55
_chemical_name_common {[4-Br-3,5-(CF3)2Pz]Ag}3
_chemical_name_systematic
; 
 ? 
;
_space_group_IT_number 61
_symmetry_cell_setting orthorhombic
_symmetry_space_group_name_Hall '-P 2ac 2ab'
_symmetry_space_group_name_H-M 'P b c a'
_atom_sites_solution_primary direct
_atom_sites_solution_secondary difmap
_audit_creation_method SHELXL-97
_cell_angle_alpha 90.00
_cell_angle_beta 90.00
_cell_angle_gamma 90.00
_cell_formula_units_Z 8
_cell_length_a 15.3955(10)
_cell_length_b 14.0979(9)
_cell_length_c 23.9071(16)
_cell_measurement_reflns_used 9995
_cell_measurement_temperature 100(2)
_cell_measurement_theta_max 28.27
_cell_measurement_theta_min 2.60
_cell_volume 5188.9(6)
_computing_cell_refinement 'Bruker SAINT'
_computing_data_collection 'Bruker SMART'
_computing_data_reduction 'Bruker SAINT'
_computing_molecular_graphics 'Bruker SHELXTL'
_computing_publication_material 'Bruker SHELXTL'
_computing_structure_refinement 'SHELXL-97 (Sheldrick, 2008)'
_computing_structure_solution 'SHELXS-97 (Sheldrick, 2008)'
_diffrn_ambient_temperature 100(2)
_diffrn_measured_fraction_theta_full 1.000
_diffrn_measured_fraction_theta_max 1.000
_diffrn_measurement_device_type 'Bruker SMART APEX CCD'
_diffrn_measurement_method '\f and \w scans'
_diffrn_radiation_monochromator graphite
_diffrn_radiation_source 'fine-focus sealed tube'
_diffrn_radiation_type MoK\a
_diffrn_radiation_wavelength 0.71073
_diffrn_reflns_av_R_equivalents 0.0337
_diffrn_reflns_av_sigmaI/netI 0.0208
_diffrn_reflns_limit_h_max 20
_diffrn_reflns_limit_h_min -20
_diffrn_reflns_limit_k_max 18
_diffrn_reflns_limit_k_min -18
_diffrn_reflns_limit_l_max 31
_diffrn_reflns_limit_l_min -31
_diffrn_reflns_number 48976
_diffrn_reflns_theta_full 28.29
_diffrn_reflns_theta_max 28.29
_diffrn_reflns_theta_min 1.70
_exptl_absorpt_coefficient_mu 7.015
_exptl_absorpt_correction_T_max 0.745
_exptl_absorpt_correction_T_min 0.647
_exptl_absorpt_correction_type multi-scan
_exptl_absorpt_process_details SADABS
_exptl_crystal_colour colorless
_exptl_crystal_density_diffrn 2.994
_exptl_crystal_description prism
_exptl_crystal_F_000 4320
_exptl_crystal_size_max 0.10
_exptl_crystal_size_mid 0.08
_exptl_crystal_size_min 0.04
_refine_diff_density_max 2.116
_refine_diff_density_min -1.045
_refine_diff_density_rms 0.172
_refine_ls_extinction_method none
_refine_ls_goodness_of_fit_ref 1.047
_refine_ls_matrix_type full
_refine_ls_number_parameters 406
_refine_ls_number_reflns 6442
_refine_ls_number_restraints 0
_refine_ls_restrained_S_all 1.047
_refine_ls_R_factor_all 0.0382
_refine_ls_R_factor_gt 0.0313
_refine_ls_shift/su_max 0.002
_refine_ls_shift/su_mean 0.000
_refine_ls_structure_factor_coef Fsqd
_refine_ls_weighting_details 'calc w=1/[\s^2^(Fo^2^)+(0.0411P)^2^+15.7688P] where P=(Fo^2^+2Fc^2^)/3'
_refine_ls_weighting_scheme calc
_refine_ls_wR_factor_gt 0.0746
_refine_ls_wR_factor_ref 0.0802
_reflns_number_gt 5528
_reflns_number_total 6442
_reflns_threshold_expression >2sigma(I)
_cod_data_source_file ic402080y_si_002_1.cif
_cod_data_source_block dias882m
_cod_database_code 4336869

loop_
_symmetry_equiv_pos_as_xyz
'x, y, z'
'-x+1/2, -y, z+1/2'
'-x, y+1/2, -z+1/2'
'x+1/2, -y+1/2, -z'
'-x, -y, -z'
'x-1/2, y, -z-1/2'
'x, -y-1/2, z-1/2'
'-x-1/2, y-1/2, z'

loop_
_atom_site_label
_atom_site_type_symbol
_atom_site_fract_x
_atom_site_fract_y
_atom_site_fract_z
_atom_site_U_iso_or_equiv
_atom_site_adp_type
_atom_site_occupancy
_atom_site_symmetry_multiplicity
_atom_site_calc_flag
Ag1 Ag 0.140294(19) 0.813617(19) 0.441235(11) 0.01890(7) Uani 1 1 d
Ag2 Ag 0.118388(19) 1.02615(2) 0.370297(11) 0.01799(7) Uani 1 1 d
Ag3 Ag 0.130992(18) 0.812087(19) 0.297343(11) 0.01835(7) Uani 1 1 d
Br1 Br 0.07576(3) 1.11453(3) 0.617587(16) 0.02516(10) Uani 1 1 d
Br2 Br 0.09305(3) 1.11910(3) 0.122208(15) 0.02394(9) Uani 1 1 d
Br3 Br 0.17313(3) 0.40154(3) 0.369490(16) 0.02433(9) Uani 1 1 d
F1 F 0.15195(18) 0.80058(17) 0.56251(10) 0.0309(6) Uani 1 1 d
F2 F 0.05187(16) 0.86706(17) 0.61216(10) 0.0274(5) Uani 1 1 d
F3 F 0.18509(17) 0.90784(19) 0.62308(9) 0.0296(5) Uani 1 1 d
F4 F 0.12132(19) 1.20999(17) 0.42765(10) 0.0345(6) Uani 1 1 d
F5 F 0.15238(18) 1.24988(17) 0.51243(11) 0.0329(6) Uani 1 1 d
F6 F 0.01914(17) 1.23177(17) 0.48794(11) 0.0345(6) Uani 1 1 d
F7 F 0.05121(19) 1.24930(18) 0.23237(12) 0.0436(7) Uani 1 1 d
F8 F 0.0919(3) 1.20884(19) 0.31458(11) 0.0562(10) Uani 1 1 d
F9 F 0.18504(19) 1.23625(19) 0.25067(15) 0.0498(8) Uani 1 1 d
F10 F 0.0492(2) 0.8806(2) 0.12342(12) 0.0482(8) Uani 1 1 d
F11 F 0.1275(2) 0.79800(19) 0.17908(11) 0.0516(9) Uani 1 1 d
F12 F 0.1857(2) 0.8968(2) 0.12257(12) 0.0462(8) Uani 1 1 d
F13 F 0.1078(2) 0.6334(2) 0.23285(11) 0.0520(8) Uani 1 1 d
F14 F 0.07920(18) 0.4934(2) 0.25809(11) 0.0417(7) Uani 1 1 d
F15 F 0.20913(17) 0.5281(2) 0.24245(11) 0.0447(8) Uani 1 1 d
F16 F 0.1977(2) 0.63655(18) 0.50600(10) 0.0387(6) Uani 1 1 d
F17 F 0.18108(18) 0.48830(17) 0.48995(10) 0.0341(6) Uani 1 1 d
F18 F 0.06961(18) 0.5795(2) 0.49604(10) 0.0397(7) Uani 1 1 d
N1 N 0.1276(2) 0.9418(2) 0.48617(12) 0.0179(6) Uani 1 1 d
N2 N 0.1207(2) 1.0256(2) 0.45876(13) 0.0181(6) Uani 1 1 d
N3 N 0.1137(2) 1.0255(2) 0.28239(13) 0.0164(6) Uani 1 1 d
N4 N 0.1175(2) 0.9414(2) 0.25422(12) 0.0168(6) Uani 1 1 d
N5 N 0.1411(2) 0.6828(2) 0.34063(13) 0.0178(6) Uani 1 1 d
N6 N 0.1457(2) 0.6836(2) 0.39744(13) 0.0187(6) Uani 1 1 d
C1 C 0.1170(2) 0.9585(3) 0.54126(15) 0.0182(7) Uani 1 1 d
C2 C 0.1010(2) 1.0544(3) 0.54964(15) 0.0185(7) Uani 1 1 d
C3 C 0.1048(2) 1.0938(2) 0.49689(15) 0.0181(7) Uani 1 1 d
C4 C 0.1267(3) 0.8832(3) 0.58454(15) 0.0211(8) Uani 1 1 d
C5 C 0.0992(3) 1.1963(3) 0.48128(16) 0.0214(7) Uani 1 1 d
C6 C 0.1062(2) 1.0953(3) 0.24418(15) 0.0174(7) Uani 1 1 d
C7 C 0.1045(2) 1.0567(3) 0.19062(14) 0.0171(7) Uani 1 1 d
C8 C 0.1121(2) 0.9594(3) 0.19909(14) 0.0171(7) Uani 1 1 d
C9 C 0.1070(3) 1.1967(3) 0.26081(15) 0.0217(7) Uani 1 1 d
C10 C 0.1185(3) 0.8831(3) 0.15597(16) 0.0232(8) Uani 1 1 d
C11 C 0.1473(2) 0.5914(3) 0.32424(15) 0.0191(7) Uani 1 1 d
C12 C 0.1574(2) 0.5335(2) 0.37033(15) 0.0169(7) Uani 1 1 d
C13 C 0.1547(2) 0.5941(3) 0.41559(15) 0.0178(7) Uani 1 1 d
C14 C 0.1380(3) 0.5637(3) 0.26385(15) 0.0224(8) Uani 1 1 d
C15 C 0.1507(3) 0.5743(3) 0.47710(16) 0.0229(8) Uani 1 1 d

loop_
_atom_site_aniso_label
_atom_site_aniso_U_11
_atom_site_aniso_U_22
_atom_site_aniso_U_33
_atom_site_aniso_U_23
_atom_site_aniso_U_13
_atom_site_aniso_U_12
Ag1 0.03010(16) 0.01217(13) 0.01443(13) -0.00179(9) 0.00131(10) 0.00103(10)
Ag2 0.02766(15) 0.01438(14) 0.01193(13) -0.00013(9) 0.00122(10) 0.00014(10)
Ag3 0.02893(15) 0.01178(13) 0.01434(13) 0.00178(9) 0.00063(10) 0.00099(10)
Br1 0.0391(2) 0.02059(19) 0.01576(17) -0.00633(14) 0.00324(15) 0.00042(16)
Br2 0.0342(2) 0.0214(2) 0.01626(18) 0.00669(14) -0.00072(14) 0.00258(15)
Br3 0.0372(2) 0.01048(17) 0.02533(19) -0.00034(13) -0.00186(16) 0.00111(14)
F1 0.0511(16) 0.0195(12) 0.0220(12) 0.0019(9) 0.0046(11) 0.0119(11)
F2 0.0345(13) 0.0256(12) 0.0220(11) 0.0080(10) 0.0058(10) 0.0007(10)
F3 0.0351(14) 0.0347(14) 0.0190(11) 0.0052(10) -0.0073(10) 0.0007(11)
F4 0.0670(18) 0.0166(11) 0.0200(12) 0.0024(9) 0.0097(12) -0.0035(11)
F5 0.0500(16) 0.0163(11) 0.0323(13) -0.0074(10) -0.0057(12) -0.0055(10)
F6 0.0392(14) 0.0196(12) 0.0446(15) 0.0031(11) 0.0041(12) 0.0067(10)
F7 0.0526(17) 0.0223(13) 0.0559(18) -0.0014(12) -0.0189(14) 0.0122(12)
F8 0.131(3) 0.0171(13) 0.0205(13) -0.0021(10) 0.0104(16) 0.0010(16)
F9 0.0389(16) 0.0272(14) 0.083(2) -0.0109(15) 0.0087(15) -0.0121(12)
F10 0.0517(19) 0.0502(19) 0.0426(17) -0.0240(14) -0.0207(14) 0.0045(15)
F11 0.118(3) 0.0157(12) 0.0212(13) -0.0020(10) -0.0029(15) 0.0043(14)
F12 0.0516(18) 0.0458(18) 0.0412(16) -0.0207(13) 0.0211(13) -0.0087(14)
F13 0.099(3) 0.0350(16) 0.0222(13) -0.0009(12) -0.0105(15) 0.0185(16)
F14 0.0357(15) 0.0581(18) 0.0313(14) -0.0135(13) 0.0008(11) -0.0127(13)
F15 0.0254(13) 0.083(2) 0.0260(13) -0.0238(14) 0.0014(10) 0.0086(14)
F16 0.0633(19) 0.0321(14) 0.0208(12) 0.0001(10) -0.0092(12) -0.0073(13)
F17 0.0567(17) 0.0240(12) 0.0217(12) 0.0093(10) 0.0036(11) 0.0145(12)
F18 0.0380(15) 0.0580(18) 0.0231(12) 0.0105(12) 0.0126(11) 0.0105(13)
N1 0.0262(16) 0.0146(14) 0.0129(14) 0.0013(12) -0.0008(12) -0.0005(12)
N2 0.0274(16) 0.0134(14) 0.0136(14) 0.0000(11) -0.0021(12) -0.0003(12)
N3 0.0230(15) 0.0126(14) 0.0136(14) -0.0015(11) 0.0012(12) -0.0004(11)
N4 0.0240(16) 0.0131(14) 0.0133(13) -0.0018(11) 0.0021(12) -0.0012(11)
N5 0.0263(16) 0.0097(13) 0.0174(15) 0.0003(11) -0.0007(12) 0.0017(11)
N6 0.0247(16) 0.0157(15) 0.0156(15) 0.0009(12) 0.0014(12) 0.0004(12)
C1 0.0249(18) 0.0162(17) 0.0135(16) -0.0005(13) 0.0000(13) 0.0006(14)
C2 0.0266(19) 0.0166(17) 0.0124(15) -0.0024(13) 0.0006(14) -0.0001(14)
C3 0.0259(18) 0.0126(16) 0.0158(16) -0.0009(13) 0.0025(14) -0.0019(13)
C4 0.031(2) 0.0179(18) 0.0140(16) -0.0008(14) 0.0008(14) 0.0024(14)
C5 0.030(2) 0.0151(17) 0.0190(18) -0.0004(14) 0.0017(15) -0.0008(15)
C6 0.0199(17) 0.0144(16) 0.0179(17) 0.0024(13) 0.0003(14) -0.0008(13)
C7 0.0215(17) 0.0170(17) 0.0128(15) 0.0033(13) 0.0012(13) 0.0000(13)
C8 0.0215(17) 0.0181(17) 0.0117(15) 0.0002(13) 0.0017(13) -0.0004(13)
C9 0.031(2) 0.0177(18) 0.0165(17) 0.0024(14) 0.0000(15) 0.0003(15)
C10 0.039(2) 0.0159(18) 0.0142(17) -0.0006(14) -0.0018(15) -0.0004(15)
C11 0.0260(18) 0.0148(16) 0.0164(17) -0.0011(13) -0.0020(14) 0.0021(14)
C12 0.0224(17) 0.0098(16) 0.0185(17) -0.0002(13) 0.0012(13) 0.0009(13)
C13 0.0227(18) 0.0156(16) 0.0152(16) 0.0014(13) 0.0010(14) 0.0004(13)
C14 0.036(2) 0.0153(17) 0.0158(17) -0.0030(14) 0.0011(15) 0.0035(15)
C15 0.034(2) 0.0177(18) 0.0176(17) 0.0018(14) -0.0010(15) 0.0041(15)

loop_
_atom_type_symbol
_atom_type_description
_atom_type_scat_dispersion_real
_atom_type_scat_dispersion_imag
_atom_type_scat_source
C C 0.0033 0.0016 'International Tables Vol C Tables 4.2.6.8 and 6.1.1.4'
N N 0.0061 0.0033 'International Tables Vol C Tables 4.2.6.8 and 6.1.1.4'
F F 0.0171 0.0103 'International Tables Vol C Tables 4.2.6.8 and 6.1.1.4'
Br Br -0.2901 2.4595 'International Tables Vol C Tables 4.2.6.8 and 6.1.1.4'
Ag Ag -0.8971 1.1015 'International Tables Vol C Tables 4.2.6.8 and 6.1.1.4'

loop_
_geom_angle_atom_site_label_1
_geom_angle_atom_site_label_2
_geom_angle_atom_site_label_3
_geom_angle
N1 Ag1 N6 176.80(12)
N3 Ag2 N2 178.90(12)
N5 Ag3 N4 178.61(12)
C1 N1 N2 108.1(3)
C1 N1 Ag1 131.2(3)
N2 N1 Ag1 120.5(2)
C3 N2 N1 108.0(3)
C3 N2 Ag2 132.1(2)
N1 N2 Ag2 119.2(2)
C6 N3 N4 107.7(3)
C6 N3 Ag2 132.6(2)
N4 N3 Ag2 119.7(2)
C8 N4 N3 108.5(3)
C8 N4 Ag3 130.5(2)
N3 N4 Ag3 121.0(2)
C11 N5 N6 107.1(3)
C11 N5 Ag3 133.6(3)
N6 N5 Ag3 119.2(2)
C13 N6 N5 108.7(3)
C13 N6 Ag1 131.3(2)
N5 N6 Ag1 120.0(2)
N1 C1 C2 109.5(3)
N1 C1 C4 122.8(3)
C2 C1 C4 127.7(3)
C3 C2 C1 104.7(3)
C3 C2 Br1 128.2(3)
C1 C2 Br1 127.1(3)
N2 C3 C2 109.8(3)
N2 C3 C5 122.1(3)
C2 C3 C5 128.0(3)
F3 C4 F1 107.7(3)
F3 C4 F2 106.4(3)
F1 C4 F2 107.1(3)
F3 C4 C1 111.3(3)
F1 C4 C1 112.1(3)
F2 C4 C1 112.0(3)
F6 C5 F5 106.6(3)
F6 C5 F4 107.1(3)
F5 C5 F4 107.2(3)
F6 C5 C3 112.6(3)
F5 C5 C3 111.7(3)
F4 C5 C3 111.3(3)
N3 C6 C7 109.8(3)
N3 C6 C9 121.4(3)
C7 C6 C9 128.6(3)
C6 C7 C8 104.5(3)
C6 C7 Br2 128.6(3)
C8 C7 Br2 126.9(3)
N4 C8 C7 109.5(3)
N4 C8 C10 122.5(3)
C7 C8 C10 128.0(3)
F8 C9 F7 108.2(4)
F8 C9 F9 106.3(4)
F7 C9 F9 104.7(3)
F8 C9 C6 112.7(3)
F7 C9 C6 113.4(3)
F9 C9 C6 111.0(3)
F12 C10 F10 106.3(3)
F12 C10 F11 107.6(4)
F10 C10 F11 107.8(4)
F12 C10 C8 111.3(3)
F10 C10 C8 111.9(3)
F11 C10 C8 111.7(3)
N5 C11 C12 110.0(3)
N5 C11 C14 121.3(3)
C12 C11 C14 128.6(3)
C13 C12 C11 104.8(3)
C13 C12 Br3 128.8(3)
C11 C12 Br3 126.4(3)
N6 C13 C12 109.4(3)
N6 C13 C15 119.2(3)
C12 C13 C15 131.0(3)
F15 C14 F13 111.2(3)
F15 C14 F14 103.8(3)
F13 C14 F14 104.7(4)
F15 C14 C11 113.3(3)
F13 C14 C11 112.4(3)
F14 C14 C11 110.7(3)
F18 C15 F16 107.3(3)
F18 C15 F17 107.5(3)
F16 C15 F17 106.8(3)
F18 C15 C13 111.3(3)
F16 C15 C13 111.4(3)
F17 C15 C13 112.3(3)

loop_
_geom_bond_atom_site_label_1
_geom_bond_atom_site_label_2
_geom_bond_distance
Ag1 N1 2.111(3)
Ag1 N6 2.113(3)
Ag2 N3 2.103(3)
Ag2 N2 2.115(3)
Ag3 N5 2.102(3)
Ag3 N4 2.104(3)
Br1 C2 1.873(3)
Br2 C7 1.865(3)
Br3 C12 1.876(4)
F1 C4 1.336(4)
F2 C4 1.348(5)
F3 C4 1.333(5)
F4 C5 1.341(4)
F5 C5 1.340(5)
F6 C5 1.339(5)
F7 C9 1.324(5)
F8 C9 1.318(5)
F9 C9 1.346(5)
F10 C10 1.321(5)
F11 C10 1.328(5)
F12 C10 1.321(5)
F13 C14 1.315(5)
F14 C14 1.349(5)
F15 C14 1.309(5)
F16 C15 1.331(5)
F17 C15 1.336(4)
F18 C15 1.330(5)
N1 C1 1.348(5)
N1 N2 1.355(4)
N2 C3 1.348(5)
N3 C6 1.348(4)
N3 N4 1.365(4)
N4 C8 1.345(4)
N5 C11 1.350(5)
N5 N6 1.360(4)
N6 C13 1.342(5)
C1 C2 1.388(5)
C1 C4 1.490(5)
C2 C3 1.380(5)
C3 C5 1.495(5)
C6 C7 1.392(5)
C6 C9 1.483(5)
C7 C8 1.392(5)
C8 C10 1.493(5)
C11 C12 1.381(5)
C11 C14 1.503(5)
C12 C13 1.379(5)
C13 C15 1.498(5)
